data_4037152
loop_
_publ_author_name
'Pu\<savec Kirar, Eva'
'Drev, Miha'
'Mirnik, Jona'
'Gro\<selj, Uro\<s'
'Golobi\<c, Amalija'
'Dahmann, Georg'
'Po\<zgan, Franc'
'\<Stefane, Bogdan'
'Svete, Jurij'

_publ_section_title
;
 Synthesis of 3D-Rich Heterocycles:
 Hexahydropyrazolo[1,5-a]pyridin-2(1H)-ones and
 Octahydro-2H-2a,2a<sup>1</sup>-diazacyclopenta[cd]inden-2-ones.
;
_journal_issue 19
_journal_name_full 'The Journal of organic chemistry'
_journal_page_first 8920
_journal_page_last 8933
_journal_paper_doi 10.1021/acs.joc.6b01608
_journal_volume 81
_journal_year 2016
_chemical_formula_sum 'C21 H24 N2 O'
_chemical_formula_weight 320.42
_space_group_IT_number 14
_space_group_name_Hall '-P 2ybc'
_space_group_name_H-M_alt 'P 1 21/c 1'
_symmetry_cell_setting monoclinic
_symmetry_space_group_name_H-M 'P 1 21/c 1'
_atom_sites_solution_hydrogens geom
_atom_sites_solution_primary direct
_atom_sites_solution_secondary difmap
_audit_creation_method SHELXL-97
_cell_angle_alpha 90.00
_cell_angle_beta 94.054(4)
_cell_angle_gamma 90.00
_cell_formula_units_Z 4
_cell_length_a 14.2317(8)
_cell_length_b 8.1922(4)
_cell_length_c 15.0607(7)
_cell_measurement_reflns_used 3556
_cell_measurement_temperature 293(2)
_cell_measurement_theta_max 29.7800
_cell_measurement_theta_min 3.8690
_cell_volume 1751.52(15)
_computing_cell_refinement
;
CrysAlisPro, Agilent Technologies,
Version 1.171.35.11 (release 16-05-2011 CrysAlis171 .NET)
(compiled May 16 2011,17:55:39)
;
_computing_data_collection
;
CrysAlisPro, Agilent Technologies,
Version 1.171.35.11 (release 16-05-2011 CrysAlis171 .NET)
(compiled May 16 2011,17:55:39)
;
_computing_data_reduction
;
CrysAlisPro, Agilent Technologies,
Version 1.171.35.11 (release 16-05-2011 CrysAlis171 .NET)
(compiled May 16 2011,17:55:39)
;
_computing_molecular_graphics 'ORTEPIII (Farrugia, 1997)'
_computing_publication_material 'SHELXL-97 (Sheldrick, 2008)'
_computing_structure_refinement 'SHELXL-97 (Sheldrick, 2008)'
_computing_structure_solution 'SIR97 (Altomare et al., 1999)'
_diffrn_ambient_temperature 293(2)
_diffrn_measured_fraction_theta_full 0.999
_diffrn_measured_fraction_theta_max 0.880
_diffrn_measurement_device_type 'SuperNova, Dual, Cu at zero, Atlas'
_diffrn_radiation_monochromator mirror
_diffrn_radiation_source 'SuperNova (Mo) X-ray Source'
_diffrn_radiation_type 'Mo K\a'
_diffrn_radiation_wavelength 0.71073
_diffrn_reflns_av_R_equivalents 0.0251
_diffrn_reflns_av_sigmaI/netI 0.0280
_diffrn_reflns_limit_h_max 14
_diffrn_reflns_limit_h_min -19
_diffrn_reflns_limit_k_max 11
_diffrn_reflns_limit_k_min -11
_diffrn_reflns_limit_l_max 20
_diffrn_reflns_limit_l_min -21
_diffrn_reflns_number 12612
_diffrn_reflns_theta_full 27.50
_diffrn_reflns_theta_max 30.38
_diffrn_reflns_theta_min 2.83
_exptl_absorpt_coefficient_mu 0.075
_exptl_absorpt_correction_T_max 0.985
_exptl_absorpt_correction_T_min 0.965
_exptl_absorpt_correction_type multi-scan
_exptl_absorpt_process_details
;
CrysAlisPro, Agilent Technologies,
Version 1.171.36.28 (release 01-02-2013 CrysAlis171 .NET)
(compiled Feb  1 2013,16:14:44)
Empirical absorption correction using spherical harmonics,
 implemented in SCALE3 ABSPACK scaling algorithm.
;
_exptl_crystal_colour colourless
_exptl_crystal_density_diffrn 1.215
_exptl_crystal_density_method 'not measured'
_exptl_crystal_description prism
_exptl_crystal_F_000 688
_exptl_crystal_size_max 0.5
_exptl_crystal_size_mid 0.4
_exptl_crystal_size_min 0.2
_refine_diff_density_max 0.158
_refine_diff_density_min -0.163
_refine_diff_density_rms 0.035
_refine_ls_extinction_method none
_refine_ls_goodness_of_fit_ref 1.036
_refine_ls_hydrogen_treatment mixed
_refine_ls_matrix_type full
_refine_ls_number_parameters 218
_refine_ls_number_reflns 4661
_refine_ls_number_restraints 0
_refine_ls_restrained_S_all 1.036
_refine_ls_R_factor_all 0.0763
_refine_ls_R_factor_gt 0.0513
_refine_ls_shift/su_max 0.000
_refine_ls_shift/su_mean 0.000
_refine_ls_structure_factor_coef Fsqd
_refine_ls_weighting_details 'calc w=1/[\s^2^(Fo^2^)+(0.0481P)^2^+0.4520P] where P=(Fo^2^+2Fc^2^)/3'
_refine_ls_weighting_scheme calc
_refine_ls_wR_factor_gt 0.1209
_refine_ls_wR_factor_ref 0.1371
_reflns_number_gt 3269
_reflns_number_total 4661
_reflns_threshold_expression >2\s(I)
_cod_data_source_file 5'b.cif
_cod_data_source_block 5b
_cod_original_sg_symbol_H-M P21/c
_cod_database_code 4037152

loop_
_symmetry_equiv_pos_as_xyz
'x, y, z'
'-x, y+1/2, -z+1/2'
'-x, -y, -z'
'x, -y-1/2, z-1/2'

loop_
_atom_site_label
_atom_site_type_symbol
_atom_site_fract_x
_atom_site_fract_y
_atom_site_fract_z
_atom_site_U_iso_or_equiv
_atom_site_adp_type
_atom_site_occupancy
_atom_site_symmetry_multiplicity
_atom_site_calc_flag
_atom_site_refinement_flags
C1 C 0.87432(11) 1.0948(2) 0.22396(10) 0.0490(4) Uani 1 1 d .
C2 C 0.90105(12) 1.2728(2) 0.22258(10) 0.0535(4) Uani 1 1 d .
H2A H 0.9062 1.3118 0.1623 0.064 Uiso 1 1 calc R
H2B H 0.9598 1.2931 0.2575 0.064 Uiso 1 1 calc R
C3 C 0.81777(11) 1.35020(18) 0.26502(10) 0.0454(3) Uani 1 1 d .
H3 H 0.7672 1.3573 0.2175 0.054 Uiso 1 1 calc R
C4 C 0.82697(14) 1.5200(2) 0.30454(12) 0.0602(4) Uani 1 1 d .
H4A H 0.8632 1.5867 0.2662 0.072 Uiso 1 1 calc R
H4B H 0.7646 1.5677 0.3049 0.072 Uiso 1 1 calc R
C5 C 0.87312(14) 1.5264(2) 0.39766(12) 0.0618(5) Uani 1 1 d .
H5A H 0.8668 1.6351 0.4220 0.074 Uiso 1 1 calc R
H5B H 0.9397 1.5021 0.3965 0.074 Uiso 1 1 calc R
C6 C 0.82690(12) 1.4029(2) 0.45589(11) 0.0517(4) Uani 1 1 d .
H6A H 0.7610 1.4310 0.4586 0.062 Uiso 1 1 calc R
H6B H 0.8565 1.4089 0.5158 0.062 Uiso 1 1 calc R
C7 C 0.83431(10) 1.22698(17) 0.42139(9) 0.0391(3) Uani 1 1 d .
C8 C 0.74647(12) 0.93743(17) 0.28621(10) 0.0508(4) Uani 1 1 d .
H8A H 0.7389 0.9099 0.3479 0.061 Uiso 1 1 calc R
H8B H 0.7765 0.8453 0.2592 0.061 Uiso 1 1 calc R
C9 C 0.65054(11) 0.96188(17) 0.23955(10) 0.0456(3) Uani 1 1 d .
C10 C 0.63872(12) 1.0387(2) 0.15789(10) 0.0539(4) Uani 1 1 d .
H10 H 0.6907 1.0829 0.1326 0.065 Uiso 1 1 calc R
C11 C 0.55097(14) 1.0507(2) 0.11333(13) 0.0667(5) Uani 1 1 d .
H11 H 0.5440 1.1034 0.0586 0.080 Uiso 1 1 calc R
C12 C 0.47383(15) 0.9847(3) 0.15004(16) 0.0778(6) Uani 1 1 d .
H12 H 0.4146 0.9915 0.1199 0.093 Uiso 1 1 calc R
C13 C 0.48433(16) 0.9093(3) 0.23058(17) 0.0904(7) Uani 1 1 d .
H13 H 0.4322 0.8645 0.2554 0.109 Uiso 1 1 calc R
C14 C 0.57170(15) 0.8989(3) 0.27542(14) 0.0731(6) Uani 1 1 d .
H14 H 0.5777 0.8486 0.3309 0.088 Uiso 1 1 calc R
C15 C 0.93882(10) 1.1769(2) 0.42672(10) 0.0542(4) Uani 1 1 d .
H15A H 0.9448 1.0705 0.4010 0.081 Uiso 1 1 calc R
H15B H 0.9629 1.1746 0.4879 0.081 Uiso 1 1 calc R
H15C H 0.9740 1.2544 0.3946 0.081 Uiso 1 1 calc R
C16 C 0.77699(10) 1.11172(18) 0.47683(9) 0.0426(3) Uani 1 1 d .
C17 C 0.81505(13) 0.9748(2) 0.52033(10) 0.0550(4) Uani 1 1 d .
H17 H 0.8788 0.9521 0.5173 0.066 Uiso 1 1 calc R
C18 C 0.76044(17) 0.8713(2) 0.56813(12) 0.0699(5) Uani 1 1 d .
H18 H 0.7875 0.7791 0.5955 0.084 Uiso 1 1 calc R
C19 C 0.66770(18) 0.9035(3) 0.57529(13) 0.0762(6) Uani 1 1 d .
H19 H 0.6312 0.8344 0.6077 0.091 Uiso 1 1 calc R
C20 C 0.62839(14) 1.0394(3) 0.53398(14) 0.0727(6) Uani 1 1 d .
H20 H 0.5652 1.0635 0.5396 0.087 Uiso 1 1 calc R
C21 C 0.68190(12) 1.1407(2) 0.48409(12) 0.0560(4) Uani 1 1 d .
H21 H 0.6535 1.2299 0.4549 0.067 Uiso 1 1 calc R
N1 N 0.78617(8) 1.22518(13) 0.32862(7) 0.0366(3) Uani 1 1 d .
N2 N 0.80817(9) 1.07782(14) 0.28353(8) 0.0423(3) Uani 1 1 d .
O1 O 0.90180(9) 0.98382(17) 0.17781(8) 0.0694(4) Uani 1 1 d .

loop_
_atom_site_aniso_label
_atom_site_aniso_U_11
_atom_site_aniso_U_22
_atom_site_aniso_U_33
_atom_site_aniso_U_23
_atom_site_aniso_U_13
_atom_site_aniso_U_12
C1 0.0487(8) 0.0577(9) 0.0402(7) -0.0032(7) 0.0007(6) 0.0116(7)
C2 0.0549(9) 0.0657(11) 0.0406(8) 0.0057(7) 0.0082(6) -0.0017(8)
C3 0.0511(8) 0.0403(8) 0.0442(7) 0.0088(6) 0.0000(6) 0.0025(7)
C4 0.0718(11) 0.0375(8) 0.0721(11) 0.0070(8) 0.0104(9) -0.0019(8)
C5 0.0724(11) 0.0433(9) 0.0708(11) -0.0133(8) 0.0127(9) -0.0123(8)
C6 0.0567(9) 0.0491(9) 0.0497(8) -0.0114(7) 0.0060(7) -0.0038(7)
C7 0.0394(7) 0.0420(7) 0.0356(7) -0.0004(5) 0.0003(5) 0.0055(6)
C8 0.0732(11) 0.0312(7) 0.0476(8) -0.0009(6) 0.0017(7) 0.0012(7)
C9 0.0601(9) 0.0339(7) 0.0435(8) -0.0070(6) 0.0079(6) -0.0080(7)
C10 0.0563(9) 0.0578(10) 0.0474(8) -0.0016(7) 0.0036(7) -0.0134(8)
C11 0.0670(11) 0.0694(12) 0.0616(11) -0.0018(9) -0.0094(9) -0.0141(10)
C12 0.0584(11) 0.0802(14) 0.0934(16) -0.0198(12) -0.0051(10) -0.0130(10)
C13 0.0707(14) 0.1037(18) 0.0991(18) -0.0054(14) 0.0220(12) -0.0349(13)
C14 0.0842(14) 0.0716(13) 0.0656(11) 0.0040(10) 0.0196(10) -0.0255(11)
C15 0.0427(8) 0.0727(11) 0.0466(8) 0.0043(8) -0.0022(6) 0.0094(8)
C16 0.0491(8) 0.0432(8) 0.0355(7) -0.0014(6) 0.0032(6) 0.0044(7)
C17 0.0664(10) 0.0538(9) 0.0442(8) 0.0060(7) -0.0009(7) 0.0083(8)
C18 0.1030(16) 0.0552(11) 0.0512(10) 0.0136(8) 0.0025(10) -0.0011(11)
C19 0.1030(17) 0.0653(12) 0.0624(11) 0.0081(10) 0.0216(11) -0.0221(12)
C20 0.0646(12) 0.0747(13) 0.0818(13) -0.0023(11) 0.0264(10) -0.0105(10)
C21 0.0531(9) 0.0506(9) 0.0657(10) 0.0056(8) 0.0140(8) 0.0041(8)
N1 0.0415(6) 0.0305(5) 0.0373(6) -0.0001(4) 0.0002(4) 0.0057(5)
N2 0.0480(7) 0.0367(6) 0.0421(6) -0.0041(5) 0.0027(5) 0.0066(5)
O1 0.0745(8) 0.0769(9) 0.0580(7) -0.0167(6) 0.0134(6) 0.0217(7)

loop_
_atom_type_symbol
_atom_type_description
_atom_type_scat_dispersion_real
_atom_type_scat_dispersion_imag
_atom_type_scat_source
C C 0.0033 0.0016 'International Tables Vol C Tables 4.2.6.8 and 6.1.1.4'
H H 0.0000 0.0000 'International Tables Vol C Tables 4.2.6.8 and 6.1.1.4'
N N 0.0061 0.0033 'International Tables Vol C Tables 4.2.6.8 and 6.1.1.4'
O O 0.0106 0.0060 'International Tables Vol C Tables 4.2.6.8 and 6.1.1.4'

loop_
_geom_angle_atom_site_label_1
_geom_angle_atom_site_label_2
_geom_angle_atom_site_label_3
_geom_angle
O1 C1 N2 124.38(16)
O1 C1 C2 128.25(15)
N2 C1 C2 107.28(13)
C1 C2 C3 101.08(12)
C1 C2 H2A 111.6
C3 C2 H2A 111.6
C1 C2 H2B 111.6
C3 C2 H2B 111.6
H2A C2 H2B 109.4
N1 C3 C4 113.53(12)
N1 C3 C2 105.19(11)
C4 C3 C2 119.91(14)
N1 C3 H3 105.7
C4 C3 H3 105.7
C2 C3 H3 105.7
C5 C4 C3 114.68(14)
C5 C4 H4A 108.6
C3 C4 H4A 108.6
C5 C4 H4B 108.6
C3 C4 H4B 108.6
H4A C4 H4B 107.6
C4 C5 C6 109.65(14)
C4 C5 H5A 109.7
C6 C5 H5A 109.7
C4 C5 H5B 109.7
C6 C5 H5B 109.7
H5A C5 H5B 108.2
C5 C6 C7 112.71(13)
C5 C6 H6A 109.1
C7 C6 H6A 109.0
C5 C6 H6B 109.1
C7 C6 H6B 109.1
H6A C6 H6B 107.8
N1 C7 C16 105.87(11)
N1 C7 C6 106.49(11)
C16 C7 C6 109.95(11)
N1 C7 C15 114.74(11)
C16 C7 C15 110.91(12)
C6 C7 C15 108.73(13)
N2 C8 C9 114.40(12)
N2 C8 H8A 108.7
C9 C8 H8A 108.7
N2 C8 H8B 108.7
C9 C8 H8B 108.7
H8A C8 H8B 107.6
C14 C9 C10 117.90(17)
C14 C9 C8 120.26(16)
C10 C9 C8 121.74(14)
C11 C10 C9 121.01(16)
C11 C10 H10 119.5
C9 C10 H10 119.5
C12 C11 C10 119.83(19)
C12 C11 H11 120.1
C10 C11 H11 120.1
C13 C12 C11 119.8(2)
C13 C12 H12 120.1
C11 C12 H12 120.1
C12 C13 C14 120.3(2)
C12 C13 H13 119.9
C14 C13 H13 119.9
C13 C14 C9 121.14(19)
C13 C14 H14 119.4
C9 C14 H14 119.4
C7 C15 H15A 109.5
C7 C15 H15B 109.5
H15A C15 H15B 109.5
C7 C15 H15C 109.5
H15A C15 H15C 109.5
H15B C15 H15C 109.5
C21 C16 C17 116.84(15)
C21 C16 C7 119.84(13)
C17 C16 C7 123.32(14)
C18 C17 C16 121.66(17)
C18 C17 H17 119.2
C16 C17 H17 119.2
C19 C18 C17 120.41(18)
C19 C18 H18 119.8
C17 C18 H18 119.8
C18 C19 C20 119.22(18)
C18 C19 H19 120.4
C20 C19 H19 120.4
C19 C20 C21 120.62(19)
C19 C20 H20 119.7
C21 C20 H20 119.7
C20 C21 C16 121.22(17)
C20 C21 H21 119.4
C16 C21 H21 119.4
N2 N1 C3 100.85(10)
N2 N1 C7 110.29(10)
C3 N1 C7 116.67(11)
C1 N2 N1 114.44(12)
C1 N2 C8 123.48(13)
N1 N2 C8 120.21(11)

loop_
_geom_bond_atom_site_label_1
_geom_bond_atom_site_label_2
_geom_bond_distance
C1 O1 1.2255(18)
C1 N2 1.3528(19)
C1 C2 1.507(2)
C2 C3 1.524(2)
C2 H2A 0.9700
C2 H2B 0.9700
C3 N1 1.4932(17)
C3 C4 1.515(2)
C3 H3 0.9800
C4 C5 1.507(3)
C4 H4A 0.9700
C4 H4B 0.9700
C5 C6 1.519(2)
C5 H5A 0.9700
C5 H5B 0.9700
C6 C7 1.538(2)
C6 H6A 0.9700
C6 H6B 0.9700
C7 N1 1.5121(16)
C7 C16 1.533(2)
C7 C15 1.539(2)
C8 N2 1.4493(19)
C8 C9 1.504(2)
C8 H8A 0.9700
C8 H8B 0.9700
C9 C14 1.379(2)
C9 C10 1.381(2)
C10 C11 1.379(2)
C10 H10 0.9300
C11 C12 1.375(3)
C11 H11 0.9300
C12 C13 1.360(3)
C12 H12 0.9300
C13 C14 1.375(3)
C13 H13 0.9300
C14 H14 0.9300
C15 H15A 0.9600
C15 H15B 0.9600
C15 H15C 0.9600
C16 C21 1.386(2)
C16 C17 1.389(2)
C17 C18 1.386(3)
C17 H17 0.9300
C18 C19 1.358(3)
C18 H18 0.9300
C19 C20 1.375(3)
C19 H19 0.9300
C20 C21 1.383(2)
C20 H20 0.9300
C21 H21 0.9300
N1 N2 1.4306(15)

loop_
_geom_torsion_atom_site_label_1
_geom_torsion_atom_site_label_2
_geom_torsion_atom_site_label_3
_geom_torsion_atom_site_label_4
_geom_torsion
O1 C1 C2 C3 158.41(16)
N2 C1 C2 C3 -18.12(15)
C1 C2 C3 N1 31.17(14)
C1 C2 C3 C4 160.47(13)
N1 C3 C4 C5 43.1(2)
C2 C3 C4 C5 -82.40(19)
C3 C4 C5 C6 -49.7(2)
C4 C5 C6 C7 59.49(19)
C5 C6 C7 N1 -59.40(17)
C5 C6 C7 C16 -173.66(13)
C5 C6 C7 C15 64.74(17)
N2 C8 C9 C14 -140.93(16)
N2 C8 C9 C10 42.9(2)
C14 C9 C10 C11 -0.5(3)
C8 C9 C10 C11 175.75(15)
C9 C10 C11 C12 -0.4(3)
C10 C11 C12 C13 0.7(3)
C11 C12 C13 C14 0.0(4)
C12 C13 C14 C9 -1.1(4)
C10 C9 C14 C13 1.3(3)
C8 C9 C14 C13 -175.06(19)
N1 C7 C16 C21 -57.95(16)
C6 C7 C16 C21 56.70(18)
C15 C7 C16 C21 176.99(14)
N1 C7 C16 C17 120.98(14)
C6 C7 C16 C17 -124.36(15)
C15 C7 C16 C17 -4.08(19)
C21 C16 C17 C18 0.5(2)
C7 C16 C17 C18 -178.44(15)
C16 C17 C18 C19 -1.5(3)
C17 C18 C19 C20 0.5(3)
C18 C19 C20 C21 1.4(3)
C19 C20 C21 C16 -2.3(3)
C17 C16 C21 C20 1.3(2)
C7 C16 C21 C20 -179.66(16)
C4 C3 N1 N2 -165.15(13)
C2 C3 N1 N2 -32.17(14)
C4 C3 N1 C7 -45.71(17)
C2 C3 N1 C7 87.27(14)
C16 C7 N1 N2 -76.32(13)
C6 C7 N1 N2 166.67(11)
C15 C7 N1 N2 46.33(16)
C16 C7 N1 C3 169.45(11)
C6 C7 N1 C3 52.44(15)
C15 C7 N1 C3 -67.90(16)
O1 C1 N2 N1 -178.93(14)
C2 C1 N2 N1 -2.23(16)
O1 C1 N2 C8 -14.5(2)
C2 C1 N2 C8 162.17(13)
C3 N1 N2 C1 21.94(14)
C7 N1 N2 C1 -101.98(13)
C3 N1 N2 C8 -143.01(12)
C7 N1 N2 C8 93.07(14)
C9 C8 N2 C1 -97.55(17)
C9 C8 N2 N1 65.99(17)
